data_1504832
loop_
_publ_author_name
'Imai, Yoshitane'
'Murata, Katuzo'
'Sato, Tomohiro'
'Kuroda, Reiko'
'Matsubara, Yoshio'

_publ_section_title
;
 2D layered supramolecular host system derived from a 21-helical column,
 composed of 1,2-diphenylethylenediamine and N-phenyliminodiacetic acid.
;
_journal_issue 17
_journal_name_full 'Organic letters'
_journal_page_first 3821
_journal_page_last 3824
_journal_paper_doi 10.1021/ol801374g
_journal_volume 10
_journal_year 2008
_chemical_absolute_configuration rm
_chemical_formula_sum 'C25.25 H32 N3 O5.25'
_chemical_formula_weight 461.54
_chemical_name_systematic
; 
 ? 
;
_space_group_IT_number 4
_symmetry_cell_setting monoclinic
_symmetry_space_group_name_Hall 'P 2yb'
_symmetry_space_group_name_H-M 'P 1 21 1'
_atom_sites_solution_hydrogens geom
_atom_sites_solution_primary direct
_atom_sites_solution_secondary difmap
_audit_creation_method SHELXL-97
_cell_angle_alpha 90.00
_cell_angle_beta 97.5940(10)
_cell_angle_gamma 90.00
_cell_formula_units_Z 4
_cell_length_a 10.5997(7)
_cell_length_b 10.0573(7)
_cell_length_c 23.8770(17)
_cell_measurement_reflns_used 8334
_cell_measurement_temperature 130(2)
_cell_measurement_theta_max 27.88
_cell_measurement_theta_min 1.72
_cell_volume 2523.1(3)
_computing_cell_refinement 'Bruker SAINT'
_computing_data_collection 'Bruker SMART'
_computing_data_reduction 'Bruker SAINT'
_computing_structure_refinement 'SHELXL-97 (Sheldrick, 1997)'
_computing_structure_solution 'SHELXS-97 (Sheldrick, 1997)'
_diffrn_ambient_temperature 130(2)
_diffrn_measured_fraction_theta_full 0.961
_diffrn_measured_fraction_theta_max 0.961
_diffrn_measurement_device_type 'CCD area detector'
_diffrn_measurement_method '\w scans'
_diffrn_radiation_monochromator graphite
_diffrn_radiation_source 'fine-focus sealed tube'
_diffrn_radiation_type MoK\a
_diffrn_radiation_wavelength 0.71073
_diffrn_reflns_av_R_equivalents 0.0276
_diffrn_reflns_av_sigmaI/netI 0.0558
_diffrn_reflns_limit_h_max 13
_diffrn_reflns_limit_h_min -13
_diffrn_reflns_limit_k_max 10
_diffrn_reflns_limit_k_min -13
_diffrn_reflns_limit_l_max 30
_diffrn_reflns_limit_l_min -29
_diffrn_reflns_number 15782
_diffrn_reflns_theta_full 27.88
_diffrn_reflns_theta_max 27.88
_diffrn_reflns_theta_min 1.72
_exptl_absorpt_coefficient_mu 0.086
_exptl_absorpt_correction_T_max 0.9915
_exptl_absorpt_correction_T_min 0.9625
_exptl_absorpt_correction_type empirical
_exptl_absorpt_process_details 'Bruker SADABS'
_exptl_crystal_colour colorless
_exptl_crystal_density_diffrn 1.215
_exptl_crystal_density_method 'not measured'
_exptl_crystal_description plate
_exptl_crystal_F_000 986
_exptl_crystal_size_max 0.45
_exptl_crystal_size_mid 0.20
_exptl_crystal_size_min 0.10
_refine_diff_density_max 0.687
_refine_diff_density_min -0.297
_refine_diff_density_rms 0.054
_refine_ls_abs_structure_details 'Flack H D (1983), Acta Cryst. A39, 876-881'
_refine_ls_abs_structure_Flack 1.1(11)
_refine_ls_extinction_method none
_refine_ls_goodness_of_fit_ref 1.052
_refine_ls_hydrogen_treatment constr
_refine_ls_matrix_type full
_refine_ls_number_parameters 608
_refine_ls_number_reflns 9679
_refine_ls_number_restraints 11
_refine_ls_restrained_S_all 1.091
_refine_ls_R_factor_all 0.0745
_refine_ls_R_factor_gt 0.0636
_refine_ls_shift/su_max 0.015
_refine_ls_shift/su_mean 0.001
_refine_ls_structure_factor_coef Fsqd
_refine_ls_weighting_details 'calc w=1/[\s^2^(Fo^2^)+(0.0754P)^2^+0.8711P] where P=(Fo^2^+2Fc^2^)/3'
_refine_ls_weighting_scheme calc
_refine_ls_wR_factor_gt 0.1476
_refine_ls_wR_factor_ref 0.1549
_reflns_number_gt 8334
_reflns_number_total 9679
_reflns_threshold_expression >2sigma(I)
_cod_data_source_file ol801374g_si_002.cif
_cod_data_source_block imai86_2
_cod_depositor_comments
;
The following automatic conversions were performed:

'_symmetry_cell_setting' value 'Monoclinic' changed to 'monoclinic'
according to /home/saulius/struct/CIF-dictionaries/cif_core.dic
dictionary named 'cif_core.dic' version 2.4.1 from 2010-06-29.

Automatic conversion script
Id: cif_fix_values 1715 2011-07-08 13:25:40Z adriana 
;
_cod_original_sg_symbol_H-M P2(1)
_cod_original_formula_sum 'C50.50 H64 N6 O10.50'
_cod_database_code 1504832

loop_
_symmetry_equiv_pos_as_xyz
'x, y, z'
'-x, y+1/2, -z'

loop_
_atom_site_label
_atom_site_type_symbol
_atom_site_fract_x
_atom_site_fract_y
_atom_site_fract_z
_atom_site_U_iso_or_equiv
_atom_site_adp_type
_atom_site_occupancy
_atom_site_symmetry_multiplicity
_atom_site_calc_flag
_atom_site_refinement_flags
_atom_site_disorder_assembly
_atom_site_disorder_group
C1 C 0.1036(3) 1.1536(4) -0.06250(14) 0.0285(7) Uani 1 1 d . . .
C2 C 0.1405(3) 1.0518(4) -0.09622(16) 0.0402(9) Uani 1 1 d . . .
H2 H 0.1876 0.9786 -0.0792 0.048 Uiso 1 1 calc R . .
C3 C 0.1091(4) 1.0562(6) -0.15482(18) 0.0545(12) Uani 1 1 d . . .
H3 H 0.1345 0.9856 -0.1773 0.065 Uiso 1 1 calc R . .
C4 C 0.0413(4) 1.1626(6) -0.18061(17) 0.0562(13) Uani 1 1 d . . .
H4 H 0.0192 1.1650 -0.2205 0.067 Uiso 1 1 calc R . .
C5 C 0.0065(4) 1.2648(5) -0.14725(18) 0.0502(11) Uani 1 1 d . . .
H5 H -0.0386 1.3390 -0.1645 0.060 Uiso 1 1 calc R . .
C6 C 0.0360(3) 1.2609(4) -0.08941(16) 0.0381(8) Uani 1 1 d . . .
H6 H 0.0103 1.3320 -0.0673 0.046 Uiso 1 1 calc R . .
N7 N 0.1335(2) 1.1527(3) -0.00372(11) 0.0253(6) Uani 1 1 d . . .
C8 C 0.0416(3) 1.2094(3) 0.02930(13) 0.0246(6) Uani 1 1 d . . .
H8A H 0.0280 1.3037 0.0182 0.029 Uiso 1 1 calc R . .
H8B H 0.0784 1.2079 0.0696 0.029 Uiso 1 1 calc R . .
C9 C -0.0874(3) 1.1403(3) 0.02345(12) 0.0215(6) Uani 1 1 d . . .
O10 O -0.10044(19) 1.0296(2) -0.00063(9) 0.0245(5) Uani 1 1 d . . .
O11 O -0.17513(19) 1.2022(3) 0.04363(10) 0.0331(5) Uani 1 1 d . . .
C12 C 0.2124(3) 1.0484(3) 0.02254(14) 0.0278(7) Uani 1 1 d . . .
H12A H 0.1809 0.9622 0.0062 0.033 Uiso 1 1 calc R . .
H12B H 0.2043 1.0467 0.0634 0.033 Uiso 1 1 calc R . .
C13 C 0.3538(3) 1.0627(3) 0.01549(12) 0.0213(6) Uani 1 1 d . . .
O14 O 0.38964(18) 1.1704(2) -0.00436(9) 0.0256(5) Uani 1 1 d . . .
O15 O 0.4264(2) 0.9677(2) 0.03097(10) 0.0280(5) Uani 1 1 d . . .
C21 C 0.1454(3) 0.1230(3) 0.55061(14) 0.0252(7) Uani 1 1 d . . .
C22 C 0.2084(3) 0.2227(4) 0.58456(15) 0.0337(8) Uani 1 1 d . . .
H22 H 0.2452 0.2954 0.5672 0.040 Uiso 1 1 calc R . .
C23 C 0.2178(3) 0.2173(5) 0.64233(17) 0.0487(11) Uani 1 1 d . . .
H23 H 0.2623 0.2854 0.6644 0.058 Uiso 1 1 calc R . .
C24 C 0.1630(4) 0.1134(6) 0.66911(17) 0.0570(13) Uani 1 1 d . . .
H24 H 0.1686 0.1103 0.7091 0.068 Uiso 1 1 calc R . .
C25 C 0.1003(4) 0.0150(5) 0.63610(17) 0.0467(10) Uani 1 1 d . . .
H25 H 0.0641 -0.0577 0.6537 0.056 Uiso 1 1 calc R . .
C26 C 0.0893(3) 0.0203(4) 0.57804(15) 0.0337(8) Uani 1 1 d . . .
H26 H 0.0429 -0.0470 0.5563 0.040 Uiso 1 1 calc R . .
N27 N 0.1399(2) 0.1240(3) 0.49179(10) 0.0211(5) Uani 1 1 d . . .
C28 C 0.0277(2) 0.0677(3) 0.45828(13) 0.0222(6) Uani 1 1 d . . .
H28A H 0.0215 -0.0274 0.4682 0.027 Uiso 1 1 calc R . .
H28B H 0.0393 0.0725 0.4179 0.027 Uiso 1 1 calc R . .
C29 C -0.0974(2) 0.1363(3) 0.46619(12) 0.0192(6) Uani 1 1 d . . .
O30 O -0.09287(19) 0.2432(2) 0.49302(9) 0.0260(5) Uani 1 1 d . . .
O31 O -0.19730(18) 0.0773(3) 0.44526(9) 0.0295(5) Uani 1 1 d . . .
C32 C 0.2046(3) 0.2293(3) 0.46602(14) 0.0240(6) Uani 1 1 d . . .
H32A H 0.1809 0.3158 0.4814 0.029 Uiso 1 1 calc R . .
H32B H 0.1763 0.2297 0.4248 0.029 Uiso 1 1 calc R . .
C33 C 0.3503(3) 0.2136(3) 0.47650(12) 0.0197(6) Uani 1 1 d . . .
O34 O 0.39358(17) 0.1014(2) 0.49108(10) 0.0242(5) Uani 1 1 d . . .
O35 O 0.41698(19) 0.3126(2) 0.46911(10) 0.0253(5) Uani 1 1 d . . .
C41 C 0.3562(3) 0.3722(4) 0.11526(13) 0.0321(8) Uani 1 1 d . . .
C42 C 0.2378(4) 0.3702(4) 0.13285(14) 0.0388(9) Uani 1 1 d . . .
H42 H 0.1795 0.4405 0.1224 0.047 Uiso 1 1 calc R . .
C43 C 0.2029(5) 0.2652(5) 0.16599(15) 0.0582(14) Uani 1 1 d . . .
H43 H 0.1211 0.2641 0.1782 0.070 Uiso 1 1 calc R . .
C44 C 0.2877(6) 0.1633(5) 0.18085(17) 0.0674(16) Uani 1 1 d . . .
H44 H 0.2632 0.0909 0.2025 0.081 Uiso 1 1 calc R . .
C45 C 0.4065(6) 0.1652(5) 0.16477(18) 0.0637(14) Uani 1 1 d . . .
H45 H 0.4646 0.0953 0.1761 0.076 Uiso 1 1 calc R . .
C46 C 0.4427(5) 0.2683(4) 0.13215(16) 0.0469(10) Uani 1 1 d . . .
H46 H 0.5255 0.2693 0.1211 0.056 Uiso 1 1 calc R . .
C47 C 0.3946(3) 0.4740(3) 0.07459(13) 0.0249(6) Uani 1 1 d . . .
H47 H 0.4895 0.4731 0.0774 0.030 Uiso 1 1 calc R . .
N48 N 0.3413(2) 0.4326(3) 0.01511(11) 0.0215(5) Uani 1 1 d . . .
H48A H 0.3383 0.3423 0.0129 0.032 Uiso 1 1 calc R . .
H48B H 0.3922 0.4644 -0.0097 0.032 Uiso 1 1 calc R . .
H48C H 0.2614 0.4662 0.0064 0.032 Uiso 1 1 calc R . .
C49 C 0.4149(3) 0.6777(3) 0.13974(14) 0.0276(7) Uani 1 1 d . . .
C50 C 0.5472(3) 0.6954(4) 0.15056(16) 0.0408(9) Uani 1 1 d . . .
H50 H 0.6006 0.6617 0.1249 0.049 Uiso 1 1 calc R . .
C51 C 0.5993(4) 0.7622(5) 0.19881(18) 0.0503(11) Uani 1 1 d . . .
H51 H 0.6886 0.7766 0.2056 0.060 Uiso 1 1 calc R . .
C52 C 0.5222(5) 0.8084(4) 0.23737(18) 0.0516(11) Uani 1 1 d . . .
H52 H 0.5587 0.8544 0.2703 0.062 Uiso 1 1 calc R . .
C53 C 0.3946(4) 0.7876(4) 0.22781(17) 0.0487(10) Uani 1 1 d . . .
H53 H 0.3418 0.8180 0.2543 0.058 Uiso 1 1 calc R . .
C54 C 0.3411(3) 0.7215(4) 0.17900(14) 0.0361(8) Uani 1 1 d . . .
H54 H 0.2518 0.7066 0.1729 0.043 Uiso 1 1 calc R . .
C55 C 0.3528(3) 0.6167(3) 0.08522(13) 0.0235(6) Uani 1 1 d . . .
H55 H 0.2587 0.6162 0.0860 0.028 Uiso 1 1 calc R . .
N56 N 0.3799(2) 0.7032(3) 0.03705(11) 0.0237(5) Uani 1 1 d . . .
H56A H 0.3841 0.7897 0.0484 0.035 Uiso 1 1 calc R . .
H56B H 0.3166 0.6936 0.0076 0.035 Uiso 1 1 calc R . .
H56C H 0.4555 0.6789 0.0259 0.035 Uiso 1 1 calc R . .
C61 C -0.3333(3) 0.0781(3) 0.62860(13) 0.0248(6) Uani 1 1 d . . .
C62 C -0.4615(3) 0.0637(3) 0.63564(14) 0.0291(7) Uani 1 1 d . . .
H62 H -0.5263 0.0970 0.6079 0.035 Uiso 1 1 calc R . .
C63 C -0.4930(4) 0.0008(4) 0.68326(16) 0.0360(8) Uani 1 1 d . . .
H63 H -0.5800 -0.0092 0.6882 0.043 Uiso 1 1 calc R . .
C64 C -0.3995(4) -0.0474(4) 0.72356(16) 0.0422(9) Uani 1 1 d . . .
H64 H -0.4218 -0.0909 0.7562 0.051 Uiso 1 1 calc R . .
C65 C -0.2738(4) -0.0325(5) 0.71650(17) 0.0468(10) Uani 1 1 d . . .
H65 H -0.2091 -0.0661 0.7442 0.056 Uiso 1 1 calc R . .
C66 C -0.2411(3) 0.0313(4) 0.66910(15) 0.0381(9) Uani 1 1 d . . .
H66 H -0.1540 0.0426 0.6647 0.046 Uiso 1 1 calc R . .
C67 C -0.2962(3) 0.1429(3) 0.57556(13) 0.0209(6) Uani 1 1 d . . .
H67 H -0.2018 0.1352 0.5767 0.025 Uiso 1 1 calc R . .
N68 N -0.3571(2) 0.0716(3) 0.52452(10) 0.0192(5) Uani 1 1 d . . .
H68A H -0.3548 -0.0176 0.5312 0.029 Uiso 1 1 calc R . .
H68B H -0.3144 0.0901 0.4948 0.029 Uiso 1 1 calc R . .
H68C H -0.4395 0.0984 0.5163 0.029 Uiso 1 1 calc R . .
C69 C -0.2555(3) 0.3748(3) 0.61703(13) 0.0288(7) Uani 1 1 d . . .
C70 C -0.1280(3) 0.3498(4) 0.63684(14) 0.0343(8) Uani 1 1 d . . .
H70 H -0.0861 0.2761 0.6226 0.041 Uiso 1 1 calc R . .
C71 C -0.0624(5) 0.4320(5) 0.67706(16) 0.0492(11) Uani 1 1 d . . .
H71 H 0.0245 0.4148 0.6904 0.059 Uiso 1 1 calc R . .
C72 C -0.1230(5) 0.5388(5) 0.69786(16) 0.0570(13) Uani 1 1 d . . .
H72 H -0.0780 0.5940 0.7260 0.068 Uiso 1 1 calc R . .
C73 C -0.2466(5) 0.5656(5) 0.67831(17) 0.0576(13) Uani 1 1 d . . .
H73 H -0.2862 0.6417 0.6919 0.069 Uiso 1 1 calc R . .
C74 C -0.3171(4) 0.4824(4) 0.63829(15) 0.0426(9) Uani 1 1 d . . .
H74 H -0.4046 0.4992 0.6261 0.051 Uiso 1 1 calc R . .
C75 C -0.3314(3) 0.2912(3) 0.57159(12) 0.0208(6) Uani 1 1 d . . .
H75 H -0.4233 0.2992 0.5765 0.025 Uiso 1 1 calc R . .
N76 N -0.3161(2) 0.3444(3) 0.51397(10) 0.0197(5) Uani 1 1 d . . .
H76A H -0.3138 0.4348 0.5151 0.030 Uiso 1 1 calc R . .
H76B H -0.3830 0.3175 0.4886 0.030 Uiso 1 1 calc R . .
H76C H -0.2424 0.3131 0.5033 0.030 Uiso 1 1 calc R . .
O81 O 0.6341(6) 0.0315(7) 0.3516(3) 0.0521(15) Uiso 0.50 1 d PD A 1
C81 C 0.6387(10) 0.1649(10) 0.3212(4) 0.061(2) Uiso 0.50 1 d PD A 1
H81A H 0.5871 0.2302 0.3385 0.092 Uiso 0.50 1 calc PR A 1
H81B H 0.6050 0.1539 0.2812 0.092 Uiso 0.50 1 calc PR A 1
H81C H 0.7270 0.1960 0.3244 0.092 Uiso 0.50 1 calc PR A 1
O86 O 0.6925(9) 0.0431(10) 0.3347(4) 0.096(3) Uiso 0.50 1 d PD B 2
C86 C 0.5892(11) 0.1585(12) 0.3431(5) 0.072(3) Uiso 0.50 1 d PD B 2
H86A H 0.5515 0.1411 0.3777 0.108 Uiso 0.50 1 calc PR B 2
H86B H 0.5222 0.1588 0.3106 0.108 Uiso 0.50 1 calc PR B 2
H86C H 0.6318 0.2452 0.3461 0.108 Uiso 0.50 1 calc PR B 2
O91 O 0.7536(7) 0.1855(9) 0.1427(3) 0.077(2) Uiso 0.50 1 d PD C 1
C91 C 0.8772(9) 0.1959(12) 0.1670(4) 0.064(3) Uiso 0.50 1 d PD C 1
H91A H 0.9091 0.2852 0.1602 0.096 Uiso 0.50 1 calc PR C 1
H91B H 0.9290 0.1296 0.1504 0.096 Uiso 0.50 1 calc PR C 1
H91C H 0.8823 0.1806 0.2077 0.096 Uiso 0.50 1 calc PR C 1
O96 O 0.9235(10) 0.2419(12) 0.2354(4) 0.118(3) Uiso 0.50 1 d PD D 2
C96 C 0.8407(18) 0.224(3) 0.2745(8) 0.165(8) Uiso 0.50 1 d PD D 2
H96A H 0.8630 0.2846 0.3064 0.248 Uiso 0.50 1 calc PR D 2
H96B H 0.8464 0.1318 0.2882 0.248 Uiso 0.50 1 calc PR D 2
H96C H 0.7536 0.2421 0.2569 0.248 Uiso 0.50 1 calc PR D 2
O97 O 0.7103(13) 0.0397(17) 0.1428(6) 0.160(5) Uiso 0.50 1 d PD E 2
C97 C 0.8047(13) 0.0905(16) 0.1802(6) 0.098(4) Uiso 0.50 1 d PD E 2
H97A H 0.8188 0.1837 0.1708 0.148 Uiso 0.50 1 calc PR E 2
H97B H 0.8830 0.0397 0.1785 0.148 Uiso 0.50 1 calc PR E 2
H97C H 0.7808 0.0848 0.2184 0.148 Uiso 0.50 1 calc PR E 2

loop_
_atom_site_aniso_label
_atom_site_aniso_U_11
_atom_site_aniso_U_22
_atom_site_aniso_U_33
_atom_site_aniso_U_23
_atom_site_aniso_U_13
_atom_site_aniso_U_12
C1 0.0135(13) 0.0329(19) 0.0395(18) 0.0009(15) 0.0049(12) -0.0050(12)
C2 0.0378(19) 0.036(2) 0.048(2) -0.0049(18) 0.0077(16) 0.0013(16)
C3 0.051(2) 0.070(3) 0.045(2) -0.015(2) 0.0143(19) -0.003(2)
C4 0.044(2) 0.087(4) 0.037(2) 0.007(2) 0.0050(17) -0.014(2)
C5 0.039(2) 0.054(3) 0.056(2) 0.016(2) -0.0037(18) -0.0040(19)
C6 0.0316(18) 0.034(2) 0.048(2) 0.0102(17) 0.0014(15) 0.0037(15)
N7 0.0158(11) 0.0255(15) 0.0348(14) 0.0049(12) 0.0042(10) 0.0014(10)
C8 0.0175(13) 0.0219(16) 0.0338(16) -0.0047(13) 0.0013(11) -0.0016(12)
C9 0.0172(13) 0.0205(16) 0.0255(15) -0.0011(12) -0.0022(11) -0.0010(11)
O10 0.0227(10) 0.0173(11) 0.0330(11) -0.0036(9) 0.0022(8) -0.0036(8)
O11 0.0202(10) 0.0348(14) 0.0446(13) -0.0152(11) 0.0054(9) 0.0008(10)
C12 0.0192(14) 0.0212(17) 0.0434(18) 0.0016(14) 0.0055(13) -0.0002(12)
C13 0.0200(13) 0.0136(14) 0.0295(15) -0.0027(12) 0.0002(11) 0.0011(11)
O14 0.0202(10) 0.0153(11) 0.0420(13) 0.0016(9) 0.0066(9) 0.0015(8)
O15 0.0246(11) 0.0155(11) 0.0435(13) 0.0037(10) 0.0034(10) 0.0018(9)
C21 0.0163(13) 0.0198(16) 0.0392(17) -0.0037(14) 0.0022(12) 0.0041(12)
C22 0.0196(15) 0.040(2) 0.0425(19) -0.0104(16) 0.0061(13) -0.0042(14)
C23 0.0268(18) 0.073(3) 0.045(2) -0.021(2) 0.0006(15) -0.0035(19)
C24 0.037(2) 0.099(4) 0.034(2) 0.000(2) 0.0026(16) 0.016(2)
C25 0.0336(19) 0.055(3) 0.054(2) 0.019(2) 0.0152(18) 0.0091(18)
C26 0.0252(16) 0.0306(19) 0.047(2) 0.0044(16) 0.0104(14) 0.0041(14)
N27 0.0146(10) 0.0187(13) 0.0297(13) -0.0028(11) 0.0014(9) -0.0037(10)
C28 0.0160(13) 0.0180(15) 0.0321(16) -0.0063(13) 0.0020(11) -0.0013(11)
C29 0.0163(12) 0.0173(15) 0.0239(14) 0.0012(12) 0.0022(10) -0.0002(11)
O30 0.0214(10) 0.0165(12) 0.0406(12) -0.0028(9) 0.0056(9) 0.0028(8)
O31 0.0154(9) 0.0370(14) 0.0361(12) -0.0097(10) 0.0033(9) -0.0037(9)
C32 0.0181(14) 0.0163(16) 0.0375(16) 0.0016(13) 0.0033(12) 0.0002(11)
C33 0.0188(13) 0.0146(14) 0.0256(14) -0.0024(12) 0.0027(11) 0.0003(11)
O34 0.0159(9) 0.0097(11) 0.0470(13) 0.0018(9) 0.0035(9) 0.0002(7)
O35 0.0168(10) 0.0139(11) 0.0461(13) 0.0024(9) 0.0076(9) -0.0014(8)
C41 0.050(2) 0.0211(18) 0.0236(16) -0.0030(13) -0.0022(14) -0.0059(15)
C42 0.052(2) 0.037(2) 0.0255(17) -0.0050(15) -0.0017(15) -0.0222(18)
C43 0.094(3) 0.060(3) 0.0215(17) -0.0147(19) 0.0101(19) -0.045(3)
C44 0.143(5) 0.031(2) 0.028(2) 0.0049(18) 0.008(3) -0.022(3)
C45 0.121(4) 0.030(2) 0.037(2) 0.0103(18) 0.000(3) 0.001(3)
C46 0.078(3) 0.026(2) 0.0344(19) 0.0040(16) -0.0007(19) 0.0073(19)
C47 0.0236(15) 0.0185(16) 0.0323(16) -0.0021(13) 0.0026(12) 0.0020(12)
N48 0.0215(12) 0.0141(12) 0.0296(13) 0.0031(10) 0.0061(10) 0.0020(9)
C49 0.0312(16) 0.0146(16) 0.0357(17) 0.0000(13) -0.0004(13) 0.0008(12)
C50 0.0354(18) 0.032(2) 0.051(2) -0.0034(17) -0.0072(16) -0.0005(16)
C51 0.046(2) 0.041(2) 0.056(2) -0.002(2) -0.0217(19) -0.0065(19)
C52 0.074(3) 0.026(2) 0.046(2) -0.0065(17) -0.024(2) 0.010(2)
C53 0.066(3) 0.035(2) 0.043(2) -0.0098(18) -0.0034(19) 0.016(2)
C54 0.0400(19) 0.029(2) 0.0384(19) -0.0054(16) 0.0020(15) 0.0058(15)
C55 0.0225(14) 0.0165(15) 0.0314(16) -0.0012(12) 0.0033(12) 0.0013(12)
N56 0.0164(11) 0.0148(13) 0.0397(14) -0.0001(11) 0.0035(10) 0.0013(10)
C61 0.0299(15) 0.0143(15) 0.0302(16) 0.0029(12) 0.0047(12) -0.0008(12)
C62 0.0297(16) 0.0213(17) 0.0373(18) 0.0036(14) 0.0075(13) -0.0015(13)
C63 0.0406(19) 0.0241(19) 0.047(2) 0.0018(15) 0.0179(16) -0.0020(15)
C64 0.058(2) 0.031(2) 0.038(2) 0.0102(16) 0.0119(18) -0.0053(18)
C65 0.048(2) 0.050(3) 0.041(2) 0.0201(19) 0.0015(17) -0.0030(19)
C66 0.0329(18) 0.037(2) 0.044(2) 0.0129(17) 0.0037(15) -0.0018(15)
C67 0.0167(13) 0.0140(15) 0.0317(15) 0.0036(12) 0.0022(11) 0.0008(11)
N68 0.0146(10) 0.0096(11) 0.0343(13) 0.0014(10) 0.0058(9) -0.0004(9)
C69 0.0450(19) 0.0167(16) 0.0262(16) 0.0028(12) 0.0107(14) -0.0051(14)
C70 0.046(2) 0.0258(19) 0.0317(17) -0.0007(15) 0.0075(15) -0.0125(15)
C71 0.070(3) 0.043(3) 0.032(2) -0.0002(17) -0.0010(19) -0.024(2)
C72 0.103(4) 0.036(3) 0.029(2) -0.0089(18) -0.001(2) -0.021(3)
C73 0.114(4) 0.029(2) 0.033(2) -0.0092(18) 0.023(2) -0.003(3)
C74 0.077(3) 0.023(2) 0.0301(18) -0.0014(15) 0.0173(18) 0.0024(19)
C75 0.0225(14) 0.0123(14) 0.0294(15) 0.0021(12) 0.0101(12) -0.0005(11)
N76 0.0189(12) 0.0102(12) 0.0302(13) -0.0010(10) 0.0037(10) 0.0025(9)

loop_
_atom_type_symbol
_atom_type_description
_atom_type_scat_dispersion_real
_atom_type_scat_dispersion_imag
_atom_type_scat_source
C C 0.0033 0.0016 'International Tables Vol C Tables 4.2.6.8 and 6.1.1.4'
H H 0.0000 0.0000 'International Tables Vol C Tables 4.2.6.8 and 6.1.1.4'
N N 0.0061 0.0033 'International Tables Vol C Tables 4.2.6.8 and 6.1.1.4'
O O 0.0106 0.0060 'International Tables Vol C Tables 4.2.6.8 and 6.1.1.4'

loop_
_geom_angle_atom_site_label_1
_geom_angle_atom_site_label_2
_geom_angle_atom_site_label_3
_geom_angle
C2 C1 N7 122.2(3)
C2 C1 C6 117.8(3)
N7 C1 C6 119.9(3)
C1 C2 C3 120.6(4)
C4 C3 C2 120.7(4)
C5 C4 C3 118.7(4)
C6 C5 C4 121.0(4)
C5 C6 C1 121.1(4)
C1 N7 C12 119.0(3)
C1 N7 C8 117.7(2)
C12 N7 C8 116.5(3)
N7 C8 C9 115.5(3)
O10 C9 O11 124.7(3)
O10 C9 C8 119.4(3)
O11 C9 C8 115.8(3)
N7 C12 C13 113.9(3)
O15 C13 O14 124.2(3)
O15 C13 C12 117.8(3)
O14 C13 C12 118.0(3)
C26 C21 N27 120.8(3)
C26 C21 C22 117.2(3)
N27 C21 C22 122.0(3)
C23 C22 C21 121.3(4)
C22 C23 C24 120.8(4)
C25 C24 C23 118.4(4)
C26 C25 C24 121.2(4)
C25 C26 C21 121.1(4)
C21 N27 C32 118.3(3)
C21 N27 C28 118.1(2)
C32 N27 C28 116.8(2)
N27 C28 C29 114.5(2)
O30 C29 O31 125.7(3)
O30 C29 C28 118.5(2)
O31 C29 C28 115.9(3)
N27 C32 C33 112.2(2)
O35 C33 O34 124.5(3)
O35 C33 C32 118.0(3)
O34 C33 C32 117.5(3)
C42 C41 C46 119.1(4)
C42 C41 C47 122.9(3)
C46 C41 C47 117.8(3)
C41 C42 C43 120.3(4)
C44 C43 C42 119.6(5)
C45 C44 C43 120.8(4)
C44 C45 C46 120.3(5)
C45 C46 C41 119.9(5)
C41 C47 N48 108.6(3)
C41 C47 C55 115.0(3)
N48 C47 C55 109.4(2)
C54 C49 C50 118.7(3)
C54 C49 C55 119.8(3)
C50 C49 C55 121.5(3)
C51 C50 C49 119.6(4)
C50 C51 C52 120.6(4)
C53 C52 C51 119.8(4)
C52 C53 C54 120.0(4)
C49 C54 C53 121.2(4)
N56 C55 C49 108.6(2)
N56 C55 C47 109.1(2)
C49 C55 C47 114.9(3)
C66 C61 C62 119.7(3)
C66 C61 C67 119.9(3)
C62 C61 C67 120.4(3)
C63 C62 C61 119.4(3)
C64 C63 C62 120.5(3)
C65 C64 C63 119.8(3)
C64 C65 C66 120.2(4)
C61 C66 C65 120.4(3)
N68 C67 C61 110.1(2)
N68 C67 C75 110.0(2)
C61 C67 C75 112.3(2)
C74 C69 C70 119.7(3)
C74 C69 C75 117.5(3)
C70 C69 C75 122.8(3)
C71 C70 C69 120.3(4)
C72 C71 C70 120.1(4)
C73 C72 C71 120.3(4)
C72 C73 C74 121.1(4)
C69 C74 C73 118.5(4)
N76 C75 C69 110.2(2)
N76 C75 C67 110.3(2)
C69 C75 C67 113.1(3)

loop_
_geom_bond_atom_site_label_1
_geom_bond_atom_site_label_2
_geom_bond_distance
C1 C2 1.390(5)
C1 N7 1.397(4)
C1 C6 1.403(5)
C2 C3 1.395(6)
C3 C4 1.387(7)
C4 C5 1.381(7)
C5 C6 1.376(6)
N7 C12 1.433(4)
N7 C8 1.449(4)
C8 C9 1.523(4)
C9 O10 1.252(4)
C9 O11 1.266(4)
C12 C13 1.537(4)
C13 O15 1.252(4)
C13 O14 1.260(4)
C21 C26 1.398(5)
C21 N27 1.398(4)
C21 C22 1.402(5)
C22 C23 1.371(5)
C23 C24 1.392(7)
C24 C25 1.380(7)
C25 C26 1.377(5)
N27 C32 1.443(4)
N27 C28 1.457(3)
C28 C29 1.529(4)
C29 O30 1.249(4)
C29 O31 1.258(3)
C32 C33 1.539(4)
C33 O35 1.247(4)
C33 O34 1.250(4)
C41 C42 1.375(5)
C41 C46 1.413(5)
C41 C47 1.504(5)
C42 C43 1.398(6)
C43 C44 1.379(8)
C44 C45 1.364(8)
C45 C46 1.381(6)
C47 N48 1.516(4)
C47 C55 1.533(4)
C49 C54 1.371(5)
C49 C50 1.403(5)
C49 C55 1.509(4)
C50 C51 1.384(5)
C51 C52 1.389(7)
C52 C53 1.358(6)
C53 C54 1.395(5)
C55 N56 1.500(4)
C61 C66 1.364(5)
C61 C62 1.399(4)
C61 C67 1.522(4)
C62 C63 1.380(5)
C63 C64 1.376(5)
C64 C65 1.373(6)
C65 C66 1.384(5)
C67 N68 1.486(4)
C67 C75 1.537(4)
C69 C74 1.394(5)
C69 C70 1.394(5)
C69 C75 1.517(4)
C70 C71 1.383(5)
C71 C72 1.377(7)
C72 C73 1.359(7)
C73 C74 1.408(6)
C75 N76 1.505(4)
O81 C81 1.529(10)
O86 C86 1.626(11)
O91 C91 1.364(10)
O96 C96 1.375(14)
O97 C97 1.351(13)
